data_2224981
loop_
_publ_author_name
'Li, Yu-Feng'
'Wang, Lin-Tong'
'Jian, Fang-Fang'

_publ_section_title
;
 Bis(2,2'-bipyridyl)(dichloroacetato)copper(II) dichloroacetate
 dihydrate
;
_journal_coeditor_code HB5295
_journal_issue 2
_journal_name_full 'Acta Crystallographica Section E'
_journal_page_first m141
_journal_paper_doi 10.1107/S1600536809055640
_journal_volume 66
_journal_year 2010
_chemical_formula_iupac '[Cu (C2 H Cl2 O2) (C10 H8 N2)2] (C2 H Cl2 O2), 2H2 O'
_chemical_formula_moiety 'C22 H17 Cl2 Cu N4 O2 +, C2 H Cl2 O2 -, 2(H2 O)'
_chemical_formula_sum 'C24 H22 Cl4 Cu N4 O6'
_chemical_formula_weight 667.80
_chemical_name_systematic
;
Bis(2,2'-bipyridyl)(dichloroacetato)copper(II) dichloroacetate dihydrate
;
_space_group_IT_number 2
_symmetry_cell_setting triclinic
_symmetry_space_group_name_Hall '-P 1'
_symmetry_space_group_name_H-M 'P -1'
_atom_sites_solution_hydrogens geom
_atom_sites_solution_primary direct
_atom_sites_solution_secondary difmap
_audit_creation_method SHELXL-97
_cell_angle_alpha 105.4070(10)
_cell_angle_beta 101.4990(10)
_cell_angle_gamma 95.5130(10)
_cell_formula_units_Z 2
_cell_length_a 9.9710(7)
_cell_length_b 11.7307(9)
_cell_length_c 12.4736(9)
_cell_measurement_reflns_used 2240
_cell_measurement_temperature 293(2)
_cell_measurement_theta_max 28.26
_cell_measurement_theta_min 2.21
_cell_volume 1361.07(17)
_computing_cell_refinement 'SAINT (Bruker, 1997)'
_computing_data_collection 'SMART (Bruker, 1997)'
_computing_data_reduction 'SAINT (Bruker, 1997)'
_computing_molecular_graphics 'SHELXTL (Sheldrick, 2008)'
_computing_publication_material 'SHELXTL (Sheldrick, 2008)'
_computing_structure_refinement 'SHELXL97 (Sheldrick, 2008)'
_computing_structure_solution 'SHELXS97 (Sheldrick, 2008)'
_diffrn_ambient_temperature 293(2)
_diffrn_measured_fraction_theta_full 0.986
_diffrn_measured_fraction_theta_max 0.986
_diffrn_measurement_device_type 'Bruker SMART CCD'
_diffrn_measurement_method 'phi and omega scans'
_diffrn_radiation_monochromator graphite
_diffrn_radiation_source 'fine-focus sealed tube'
_diffrn_radiation_type MoK\a
_diffrn_radiation_wavelength 0.71073
_diffrn_reflns_av_R_equivalents 0.0332
_diffrn_reflns_av_sigmaI/netI 0.0350
_diffrn_reflns_limit_h_max 12
_diffrn_reflns_limit_h_min -11
_diffrn_reflns_limit_k_max 14
_diffrn_reflns_limit_k_min -13
_diffrn_reflns_limit_l_max 14
_diffrn_reflns_limit_l_min -15
_diffrn_reflns_number 7789
_diffrn_reflns_theta_full 26.00
_diffrn_reflns_theta_max 26.00
_diffrn_reflns_theta_min 1.82
_exptl_absorpt_coefficient_mu 1.242
_exptl_absorpt_correction_type none
_exptl_crystal_colour blue
_exptl_crystal_density_diffrn 1.629
_exptl_crystal_density_method 'not measured'
_exptl_crystal_description block
_exptl_crystal_F_000 678
_exptl_crystal_size_max 0.22
_exptl_crystal_size_mid 0.20
_exptl_crystal_size_min 0.18
_refine_diff_density_max 0.652
_refine_diff_density_min -0.639
_refine_ls_extinction_coef 0.0256(15)
_refine_ls_extinction_expression Fc^*^=kFc[1+0.001xFc^2^\l^3^/sin(2\q)]^-1/4^
_refine_ls_extinction_method 'SHELXL97 (Sheldrick, 2008)'
_refine_ls_goodness_of_fit_ref 1.060
_refine_ls_hydrogen_treatment mixed
_refine_ls_matrix_type full
_refine_ls_number_parameters 365
_refine_ls_number_reflns 5280
_refine_ls_number_restraints 7
_refine_ls_restrained_S_all 1.060
_refine_ls_R_factor_all 0.0397
_refine_ls_R_factor_gt 0.0343
_refine_ls_shift/su_max 0.000
_refine_ls_shift/su_mean 0.000
_refine_ls_structure_factor_coef Fsqd
_refine_ls_weighting_details 'calc w=1/[\s^2^(Fo^2^)+(0.0542P)^2^+0.3598P] where P=(Fo^2^+2Fc^2^)/3'
_refine_ls_weighting_scheme calc
_refine_ls_wR_factor_gt 0.0935
_refine_ls_wR_factor_ref 0.0965
_reflns_number_gt 4592
_reflns_number_total 5280
_reflns_threshold_expression I>2\s(I)
_cod_data_source_file hb5295.cif
_cod_data_source_block I
_cod_depositor_comments
;
The following automatic conversions were performed:
'_symmetry_cell_setting' value 'Triclinic' changed to 'triclinic'
according to '/home/saulius/struct/CIF-dictionaries/cif_core.dic'
dictionary named 'cif_core.dic' version 2.4.1 from 2010-06-29.

Automatic conversion script
Id: cif_fix_enum 1527 2010-12-29 10:47:43Z saulius 

The following automatic conversions were performed:

'_symmetry_cell_setting' value 'Triclinic' changed to 'triclinic'
according to /home/saulius/struct/CIF-dictionaries/cif_core.dic
dictionary named 'cif_core.dic' version 2.4.1 from 2010-06-29.

Automatic conversion script
Id: cif_fix_values 1715 2011-07-08 13:25:40Z adriana 
;
_cod_database_code 2224981
_cod_database_fobs_code 2224981

loop_
_symmetry_equiv_pos_as_xyz
'x, y, z'
'-x, -y, -z'

loop_
_atom_site_type_symbol
_atom_site_label
_atom_site_fract_x
_atom_site_fract_y
_atom_site_fract_z
_atom_site_U_iso_or_equiv
_atom_site_adp_type
_atom_site_calc_flag
_atom_site_refinement_flags
_atom_site_occupancy
_atom_site_disorder_assembly
_atom_site_disorder_group
Cu Cu1 0.02070(3) 0.28505(2) 0.24318(2) 0.03074(11) Uani d U 1 . .
Cl Cl1 0.45242(8) 0.39464(9) 0.06435(8) 0.0741(3) Uani d D 1 . .
Cl Cl2 0.50350(6) 0.30032(6) 0.25678(6) 0.04867(17) Uani d . 1 . .
O O1 0.21727(16) 0.36582(14) 0.27220(14) 0.0396(4) Uani d . 1 . .
O O2 0.17501(17) 0.31459(16) 0.08196(15) 0.0459(4) Uani d . 1 . .
N N1 -0.06224(19) 0.43199(16) 0.24029(15) 0.0318(4) Uani d . 1 . .
N N2 -0.05985(19) 0.31277(16) 0.39146(15) 0.0326(4) Uani d . 1 . .
N N3 -0.13923(19) 0.17107(16) 0.11654(15) 0.0328(4) Uani d . 1 . .
N N4 0.08416(19) 0.12907(17) 0.24147(16) 0.0347(4) Uani d U 1 . .
C C1 -0.0573(3) 0.4885(2) 0.1606(2) 0.0406(5) Uani d . 1 . .
H H1 -0.0007 0.4659 0.1103 0.049 Uiso calc R 1 . .
C C2 -0.1329(3) 0.5790(2) 0.1503(2) 0.0465(6) Uani d . 1 . .
H H2 -0.1280 0.6162 0.0936 0.056 Uiso calc R 1 . .
C C3 -0.2157(3) 0.6134(2) 0.2255(2) 0.0467(6) Uani d . 1 . .
H H3 -0.2691 0.6732 0.2193 0.056 Uiso calc R 1 . .
C C4 -0.2185(2) 0.5581(2) 0.3104(2) 0.0415(5) Uani d . 1 . .
H H4 -0.2722 0.5816 0.3629 0.050 Uiso calc R 1 . .
C C5 -0.1403(2) 0.46721(18) 0.31641(18) 0.0303(4) Uani d . 1 . .
C C6 -0.1365(2) 0.40123(18) 0.40308(17) 0.0299(4) Uani d . 1 . .
C C7 -0.2055(2) 0.4282(2) 0.4908(2) 0.0404(5) Uani d . 1 . .
H H6 -0.2572 0.4905 0.4982 0.049 Uiso calc R 1 . .
C C8 -0.1960(3) 0.3608(2) 0.5670(2) 0.0460(6) Uani d . 1 . .
H H8 -0.2415 0.3771 0.6263 0.055 Uiso calc R 1 . .
C C9 -0.1187(3) 0.2699(2) 0.5541(2) 0.0472(6) Uani d . 1 . .
H H9 -0.1114 0.2233 0.6041 0.057 Uiso calc R 1 . .
C C10 -0.0515(3) 0.2483(2) 0.4653(2) 0.0411(5) Uani d . 1 . .
H H10 0.0013 0.1868 0.4569 0.049 Uiso calc R 1 . .
C C11 -0.2514(2) 0.1998(2) 0.0568(2) 0.0405(5) Uani d . 1 . .
H H11 -0.2605 0.2802 0.0702 0.049 Uiso calc R 1 . .
C C12 -0.3538(3) 0.1155(3) -0.0237(2) 0.0495(6) Uani d . 1 . .
H H12 -0.4300 0.1383 -0.0644 0.059 Uiso calc R 1 . .
C C13 -0.3404(3) -0.0027(3) -0.0422(2) 0.0525(7) Uani d . 1 . .
H H13 -0.4082 -0.0614 -0.0960 0.063 Uiso calc R 1 . .
C C14 -0.2268(3) -0.0348(2) 0.0188(2) 0.0457(6) Uani d . 1 . .
H H14 -0.2175 -0.1150 0.0072 0.055 Uiso calc R 1 . .
C C15 -0.1260(2) 0.05451(19) 0.09785(18) 0.0334(5) Uani d . 1 . .
C C16 0.0007(2) 0.0309(2) 0.16703(19) 0.0351(5) Uani d . 1 . .
C C17 0.0356(3) -0.0829(2) 0.1571(2) 0.0478(6) Uani d . 1 . .
H H17 -0.0222 -0.1500 0.1051 0.057 Uiso calc R 1 . .
C C18 0.1576(3) -0.0946(3) 0.2256(3) 0.0571(8) Uani d . 1 . .
H H18 0.1831 -0.1698 0.2199 0.069 Uiso calc R 1 . .
C C19 0.2412(3) 0.0060(3) 0.3024(2) 0.0528(7) Uani d . 1 . .
H H19 0.3232 -0.0005 0.3495 0.063 Uiso calc R 1 . .
C C20 0.2015(3) 0.1165(2) 0.3086(2) 0.0450(6) Uani d . 1 . .
H H20 0.2577 0.1843 0.3607 0.054 Uiso calc R 1 . .
C C21 0.2517(2) 0.35388(19) 0.1777(2) 0.0341(5) Uani d . 1 . .
C C22 0.4076(2) 0.3961(2) 0.1938(2) 0.0402(5) Uani d . 1 . .
H H22 0.4324 0.4778 0.2456 0.048 Uiso calc R 1 . .
Cl Cl3 0.17481(9) 0.06640(8) 0.59492(10) 0.0833(3) Uani d . 1 . .
Cl Cl4 0.36379(9) -0.04850(8) 0.72163(7) 0.0722(2) Uani d . 1 . .
O O3 0.4801(3) 0.2075(2) 0.7501(2) 0.0807(7) Uani d . 1 . .
O O4 0.4943(3) 0.1598(2) 0.5687(3) 0.0971(9) Uani d . 1 . .
C C23 0.3436(3) 0.0293(2) 0.6185(2) 0.0466(6) Uani d . 1 . .
H H23A 0.3545 -0.0240 0.5466 0.056 Uiso calc R 1 . .
C C24 0.4501(3) 0.1442(3) 0.6506(3) 0.0550(7) Uani d . 1 . .
O O1W 0.4574(3) 0.3842(2) 0.5424(2) 0.0744(7) Uani d D 1 . .
H H1A 0.455(4) 0.384(4) 0.4747(19) 0.089 Uiso d D 1 . .
H H1B 0.467(4) 0.312(2) 0.543(3) 0.089 Uiso d D 1 . .
O O2W 0.2759(3) 0.6333(2) 0.1579(3) 0.0885(8) Uani d D 1 . .
H H2A 0.299(3) 0.579(2) 0.104(2) 0.106 Uiso d D 1 . .
H H2B 0.349(3) 0.686(3) 0.192(3) 0.106 Uiso d D 1 . .

loop_
_atom_site_aniso_label
_atom_site_aniso_U_11
_atom_site_aniso_U_22
_atom_site_aniso_U_33
_atom_site_aniso_U_12
_atom_site_aniso_U_13
_atom_site_aniso_U_23
Cu1 0.03054(16) 0.02735(16) 0.03555(17) 0.00635(10) 0.00873(11) 0.00987(11)
Cl1 0.0572(4) 0.1167(7) 0.0791(5) 0.0245(5) 0.0366(4) 0.0615(5)
Cl2 0.0370(3) 0.0532(4) 0.0565(4) 0.0097(3) 0.0046(3) 0.0210(3)
O1 0.0362(8) 0.0390(9) 0.0408(9) 0.0010(7) 0.0126(7) 0.0062(7)
O2 0.0399(9) 0.0490(10) 0.0437(10) 0.0044(8) 0.0057(8) 0.0091(8)
N1 0.0333(9) 0.0273(9) 0.0355(9) 0.0062(7) 0.0103(8) 0.0083(7)
N2 0.0341(9) 0.0306(9) 0.0314(9) 0.0031(7) 0.0070(8) 0.0073(7)
N3 0.0332(9) 0.0300(9) 0.0337(9) 0.0034(7) 0.0085(8) 0.0070(7)
N4 0.0354(10) 0.0352(10) 0.0375(10) 0.0100(8) 0.0118(8) 0.0130(8)
C1 0.0478(14) 0.0352(12) 0.0423(13) 0.0085(10) 0.0143(11) 0.0140(10)
C2 0.0562(16) 0.0365(13) 0.0501(14) 0.0084(11) 0.0097(12) 0.0199(11)
C3 0.0469(14) 0.0349(13) 0.0582(16) 0.0147(11) 0.0073(12) 0.0140(11)
C4 0.0384(12) 0.0368(13) 0.0480(14) 0.0108(10) 0.0112(11) 0.0076(10)
C5 0.0250(10) 0.0268(10) 0.0339(11) -0.0008(8) 0.0038(8) 0.0040(8)
C6 0.0251(10) 0.0287(10) 0.0300(10) -0.0027(8) 0.0036(8) 0.0031(8)
C7 0.0343(12) 0.0429(13) 0.0396(12) 0.0027(10) 0.0116(10) 0.0034(10)
C8 0.0433(14) 0.0579(16) 0.0347(12) -0.0009(12) 0.0162(11) 0.0078(11)
C9 0.0540(15) 0.0526(15) 0.0374(13) -0.0002(12) 0.0121(11) 0.0191(11)
C10 0.0464(14) 0.0402(13) 0.0401(13) 0.0074(10) 0.0115(11) 0.0160(10)
C11 0.0361(12) 0.0399(13) 0.0423(13) 0.0057(10) 0.0047(10) 0.0100(10)
C12 0.0372(13) 0.0603(17) 0.0445(14) 0.0023(12) 0.0023(11) 0.0119(12)
C13 0.0465(15) 0.0520(16) 0.0445(14) -0.0091(12) 0.0039(12) 0.0008(12)
C14 0.0526(15) 0.0332(12) 0.0450(14) -0.0018(11) 0.0142(12) 0.0018(10)
C15 0.0377(12) 0.0306(11) 0.0328(11) 0.0034(9) 0.0149(9) 0.0068(9)
C16 0.0426(12) 0.0314(11) 0.0382(12) 0.0084(10) 0.0209(10) 0.0123(9)
C17 0.0645(17) 0.0339(13) 0.0553(15) 0.0157(12) 0.0273(13) 0.0179(11)
C18 0.081(2) 0.0492(16) 0.0656(18) 0.0368(15) 0.0391(17) 0.0323(14)
C19 0.0521(16) 0.0683(19) 0.0564(16) 0.0319(14) 0.0212(13) 0.0349(15)
C20 0.0412(13) 0.0545(15) 0.0449(13) 0.0157(12) 0.0108(11) 0.0207(12)
C21 0.0345(11) 0.0244(10) 0.0450(13) 0.0052(9) 0.0116(10) 0.0110(9)
C22 0.0361(12) 0.0368(12) 0.0500(14) 0.0044(10) 0.0134(11) 0.0148(11)
Cl3 0.0527(4) 0.0712(5) 0.1169(8) 0.0183(4) -0.0088(5) 0.0304(5)
Cl4 0.0675(5) 0.0819(6) 0.0722(5) 0.0014(4) -0.0030(4) 0.0485(4)
O3 0.0808(17) 0.0708(16) 0.0752(16) -0.0105(13) 0.0049(13) 0.0133(13)
O4 0.139(3) 0.0615(15) 0.108(2) 0.0046(15) 0.068(2) 0.0287(14)
C23 0.0518(15) 0.0491(15) 0.0428(13) 0.0156(12) 0.0092(12) 0.0187(11)
C24 0.0577(17) 0.0466(16) 0.0661(19) 0.0142(13) 0.0198(15) 0.0196(14)
O1W 0.0842(16) 0.0731(16) 0.0853(17) 0.0306(13) 0.0462(15) 0.0298(14)
O2W 0.0756(17) 0.0565(15) 0.130(2) 0.0066(12) 0.0219(17) 0.0243(15)

loop_
_atom_type_symbol
_atom_type_description
_atom_type_scat_dispersion_real
_atom_type_scat_dispersion_imag
_atom_type_scat_source
C C 0.0033 0.0016 'International Tables Vol C Tables 4.2.6.8 and 6.1.1.4'
H H 0.0000 0.0000 'International Tables Vol C Tables 4.2.6.8 and 6.1.1.4'
N N 0.0061 0.0033 'International Tables Vol C Tables 4.2.6.8 and 6.1.1.4'
O O 0.0106 0.0060 'International Tables Vol C Tables 4.2.6.8 and 6.1.1.4'
Cl Cl 0.1484 0.1585 'International Tables Vol C Tables 4.2.6.8 and 6.1.1.4'
Cu Cu 0.3201 1.2651 'International Tables Vol C Tables 4.2.6.8 and 6.1.1.4'

loop_
_geom_angle_atom_site_label_1
_geom_angle_atom_site_label_2
_geom_angle_atom_site_label_3
_geom_angle_site_symmetry_1
_geom_angle_site_symmetry_3
_geom_angle
_geom_angle_publ_flag
N1 Cu1 N4 . . 174.19(8) ?
N1 Cu1 O1 . . 94.77(7) ?
N4 Cu1 O1 . . 91.01(7) ?
N1 Cu1 N3 . . 94.63(7) ?
N4 Cu1 N3 . . 80.37(7) ?
O1 Cu1 N3 . . 142.56(7) ?
N1 Cu1 N2 . . 79.44(7) ?
N4 Cu1 N2 . . 98.73(7) ?
O1 Cu1 N2 . . 114.17(7) ?
N3 Cu1 N2 . . 103.17(7) ?
C21 O1 Cu1 . . 109.56(14) ?
C1 N1 C5 . . 119.18(19) ?
C1 N1 Cu1 . . 123.79(15) ?
C5 N1 Cu1 . . 116.62(15) ?
C10 N2 C6 . . 118.93(19) ?
C10 N2 Cu1 . . 127.95(16) ?
C6 N2 Cu1 . . 112.90(14) ?
C11 N3 C15 . . 118.69(19) ?
C11 N3 Cu1 . . 127.97(16) ?
C15 N3 Cu1 . . 113.30(14) ?
C20 N4 C16 . . 119.4(2) ?
C20 N4 Cu1 . . 124.53(17) ?
C16 N4 Cu1 . . 116.08(15) ?
N1 C1 C2 . . 122.5(2) ?
N1 C1 H1 . . 118.7 ?
C2 C1 H1 . . 118.7 ?
C3 C2 C1 . . 118.8(2) ?
C3 C2 H2 . . 120.6 ?
C1 C2 H2 . . 120.6 ?
C2 C3 C4 . . 119.2(2) ?
C2 C3 H3 . . 120.4 ?
C4 C3 H3 . . 120.4 ?
C3 C4 C5 . . 119.4(2) ?
C3 C4 H4 . . 120.3 ?
C5 C4 H4 . . 120.3 ?
N1 C5 C4 . . 120.8(2) ?
N1 C5 C6 . . 115.24(18) ?
C4 C5 C6 . . 123.9(2) ?
N2 C6 C7 . . 121.7(2) ?
N2 C6 C5 . . 114.97(18) ?
C7 C6 C5 . . 123.4(2) ?
C8 C7 C6 . . 118.9(2) ?
C8 C7 H6 . . 120.6 ?
C6 C7 H6 . . 120.6 ?
C9 C8 C7 . . 119.2(2) ?
C9 C8 H8 . . 120.4 ?
C7 C8 H8 . . 120.4 ?
C8 C9 C10 . . 119.0(2) ?
C8 C9 H9 . . 120.5 ?
C10 C9 H9 . . 120.5 ?
N2 C10 C9 . . 122.3(2) ?
N2 C10 H10 . . 118.8 ?
C9 C10 H10 . . 118.8 ?
N3 C11 C12 . . 122.9(2) ?
N3 C11 H11 . . 118.5 ?
C12 C11 H11 . . 118.5 ?
C13 C12 C11 . . 118.3(3) ?
C13 C12 H12 . . 120.9 ?
C11 C12 H12 . . 120.9 ?
C12 C13 C14 . . 120.0(2) ?
C12 C13 H13 . . 120.0 ?
C14 C13 H13 . . 120.0 ?
C13 C14 C15 . . 119.0(2) ?
C13 C14 H14 . . 120.5 ?
C15 C14 H14 . . 120.5 ?
N3 C15 C14 . . 121.1(2) ?
N3 C15 C16 . . 115.17(19) ?
C14 C15 C16 . . 123.8(2) ?
N4 C16 C17 . . 121.1(2) ?
N4 C16 C15 . . 115.04(19) ?
C17 C16 C15 . . 123.8(2) ?
C18 C17 C16 . . 119.0(3) ?
C18 C17 H17 . . 120.5 ?
C16 C17 H17 . . 120.5 ?
C19 C18 C17 . . 119.5(2) ?
C19 C18 H18 . . 120.3 ?
C17 C18 H18 . . 120.3 ?
C18 C19 C20 . . 119.1(3) ?
C18 C19 H19 . . 120.5 ?
C20 C19 H19 . . 120.5 ?
N4 C20 C19 . . 121.9(3) ?
N4 C20 H20 . . 119.0 ?
C19 C20 H20 . . 119.0 ?
O2 C21 O1 . . 126.7(2) ?
O2 C21 C22 . . 120.8(2) ?
O1 C21 C22 . . 112.5(2) ?
C21 C22 Cl1 . . 112.61(17) ?
C21 C22 Cl2 . . 108.80(16) ?
Cl1 C22 Cl2 . . 108.94(13) ?
C21 C22 H22 . . 108.8 ?
Cl1 C22 H22 . . 108.8 ?
Cl2 C22 H22 . . 108.8 ?
C24 C23 Cl4 . . 113.67(19) ?
C24 C23 Cl3 . . 109.08(18) ?
Cl4 C23 Cl3 . . 109.69(15) ?
C24 C23 H23A . . 108.1 ?
Cl4 C23 H23A . . 108.1 ?
Cl3 C23 H23A . . 108.1 ?
O3 C24 O4 . . 128.5(3) ?
O3 C24 C23 . . 118.1(3) ?
O4 C24 C23 . . 113.4(3) ?
H1A O1W H1B . . 104(4) ?
H2A O2W H2B . . 107(2) ?

loop_
_geom_bond_atom_site_label_1
_geom_bond_atom_site_label_2
_geom_bond_site_symmetry_2
_geom_bond_distance
_geom_bond_publ_flag
Cu1 N1 . 1.9879(18) y
Cu1 N4 . 1.9889(18) y
Cu1 O1 . 2.0121(16) y
Cu1 N3 . 2.0711(18) y
Cu1 N2 . 2.1201(18) y
Cl1 C22 . 1.755(3) ?
Cl2 C22 . 1.780(2) ?
O1 C21 . 1.268(3) ?
O2 C21 . 1.225(3) ?
N1 C1 . 1.340(3) ?
N1 C5 . 1.352(3) ?
N2 C10 . 1.333(3) ?
N2 C6 . 1.341(3) ?
N3 C11 . 1.339(3) ?
N3 C15 . 1.349(3) ?
N4 C20 . 1.341(3) ?
N4 C16 . 1.350(3) ?
C1 C2 . 1.378(3) ?
C1 H1 . 0.9300 ?
C2 C3 . 1.377(4) ?
C2 H2 . 0.9300 ?
C3 C4 . 1.385(4) ?
C3 H3 . 0.9300 ?
C4 C5 . 1.388(3) ?
C4 H4 . 0.9300 ?
C5 C6 . 1.484(3) ?
C6 C7 . 1.388(3) ?
C7 C8 . 1.384(4) ?
C7 H6 . 0.9300 ?
C8 C9 . 1.369(4) ?
C8 H8 . 0.9300 ?
C9 C10 . 1.385(3) ?
C9 H9 . 0.9300 ?
C10 H10 . 0.9300 ?
C11 C12 . 1.378(3) ?
C11 H11 . 0.9300 ?
C12 C13 . 1.368(4) ?
C12 H12 . 0.9300 ?
C13 C14 . 1.377(4) ?
C13 H13 . 0.9300 ?
C14 C15 . 1.390(3) ?
C14 H14 . 0.9300 ?
C15 C16 . 1.476(3) ?
C16 C17 . 1.391(3) ?
C17 C18 . 1.382(4) ?
C17 H17 . 0.9300 ?
C18 C19 . 1.377(4) ?
C18 H18 . 0.9300 ?
C19 C20 . 1.379(4) ?
C19 H19 . 0.9300 ?
C20 H20 . 0.9300 ?
C21 C22 . 1.542(3) ?
C22 H22 . 0.9800 ?
Cl3 C23 . 1.766(3) ?
Cl4 C23 . 1.757(3) ?
O3 C24 . 1.225(4) ?
O4 C24 . 1.239(4) ?
C23 C24 . 1.540(4) ?
C23 H23A . 0.9800 ?
O1W H1A . 0.839(18) ?
O1W H1B . 0.861(19) ?
O2W H2A . 0.884(16) ?
O2W H2B . 0.867(18) ?

loop_
_geom_hbond_atom_site_label_D
_geom_hbond_atom_site_label_H
_geom_hbond_atom_site_label_A
_geom_hbond_site_symmetry_A
_geom_hbond_distance_DH
_geom_hbond_distance_HA
_geom_hbond_distance_DA
_geom_hbond_angle_DHA
O1W H1A Cl2 . 0.839(18) 2.79(2) 3.571(3) 155(4)
O1W H1B O4 . 0.861(19) 1.93(2) 2.787(4) 171(4)
O2W H2A Cl1 . 0.884(16) 2.756(17) 3.511(3) 144(3)
O2W H2B O3 2_666 0.867(18) 1.89(2) 2.757(3) 172(4)
